data_2233567
loop_
_publ_author_name
'Bustos, Carlos'
'P\'erez-Cerda, Marcia'
'Alvarez-Thon, Luis'
'Barrales-Salcedo, Enrique'
'Garland, Maria Teresa'

_publ_section_title
;
 (<i>E</i>)-3,5-Dimethyl-1-<i>p</i>-tolyl-4-(<i>p</i>-tolyldiazenyl)-1<i>H</i>-pyrazole
;
_journal_coeditor_code LX2212
_journal_issue 2
_journal_name_full 'Acta Crystallographica Section E'
_journal_page_first o353
_journal_page_last o354
_journal_paper_doi 10.1107/S1600536812000360
_journal_volume 68
_journal_year 2012
_chemical_formula_iupac 'C19 H20 N4'
_chemical_formula_moiety 'C19 H20 N4'
_chemical_formula_sum 'C19 H20 N4'
_chemical_formula_weight 304.39
_chemical_name_systematic
;
(<i>E</i>)-3,5-Dimethyl-1-<i>p</i>-tolyl-4-(<i>p</i>-tolyldiazenyl)-
1<i>H</i>-pyrazole
;
_space_group_IT_number 14
_symmetry_cell_setting monoclinic
_symmetry_space_group_name_Hall '-P 2ybc'
_symmetry_space_group_name_H-M 'P 1 21/c 1'
_atom_sites_solution_hydrogens difmap
_atom_sites_solution_primary direct
_atom_sites_solution_secondary difmap
_cell_angle_alpha 90.00
_cell_angle_beta 101.9310(10)
_cell_angle_gamma 90.00
_cell_formula_units_Z 8
_cell_length_a 9.4320(8)
_cell_length_b 19.1552(17)
_cell_length_c 18.4511(16)
_cell_measurement_reflns_used 999
_cell_measurement_temperature 150(2)
_cell_measurement_theta_max 26.34
_cell_measurement_theta_min 2.13
_cell_volume 3261.6(5)
_computing_cell_refinement 'SAINT (Bruker, 2000)'
_computing_data_collection 'SMART (Bruker, 2001)'
_computing_data_reduction 'SAINT (Bruker, 2000)'
_computing_molecular_graphics 'XP in SHELXTL-PC (Sheldrick, 2008)'
_computing_publication_material 'PLATON (Spek, 2009) and Mercury (Macrae <i>et al.</i>, 2006)'
_computing_structure_refinement 'SHELXL97 (Sheldrick, 2008)'
_computing_structure_solution 'SHELXS97 (Sheldrick, 2008)'
_diffrn_ambient_temperature 150(2)
_diffrn_detector_area_resol_mean 10.0
_diffrn_measured_fraction_theta_full 0.999
_diffrn_measured_fraction_theta_max 0.999
_diffrn_measurement_device_type 'Bruker D8 Discover with a SMART CCD area-detector'
_diffrn_measurement_method '\f and \w'
_diffrn_radiation_monochromator graphite
_diffrn_radiation_source 'fine-focus sealed tube'
_diffrn_radiation_type MoK\a
_diffrn_radiation_wavelength 0.71073
_diffrn_reflns_av_R_equivalents 0.0438
_diffrn_reflns_av_sigmaI/netI 0.0476
_diffrn_reflns_limit_h_max 11
_diffrn_reflns_limit_h_min -11
_diffrn_reflns_limit_k_max 23
_diffrn_reflns_limit_k_min -23
_diffrn_reflns_limit_l_max 23
_diffrn_reflns_limit_l_min -23
_diffrn_reflns_number 25935
_diffrn_reflns_theta_full 26.34
_diffrn_reflns_theta_max 26.34
_diffrn_reflns_theta_min 2.13
_diffrn_standards_interval_count 0
_exptl_absorpt_coefficient_mu 0.076
_exptl_absorpt_correction_type none
_exptl_crystal_colour Yellow
_exptl_crystal_density_diffrn 1.240
_exptl_crystal_density_method 'not measured'
_exptl_crystal_description Block
_exptl_crystal_F_000 1296
_exptl_crystal_size_max 0.37
_exptl_crystal_size_mid 0.20
_exptl_crystal_size_min 0.15
_refine_diff_density_max 0.240
_refine_diff_density_min -0.259
_refine_ls_extinction_method none
_refine_ls_goodness_of_fit_ref 0.899
_refine_ls_hydrogen_treatment constr
_refine_ls_matrix_type full
_refine_ls_number_parameters 423
_refine_ls_number_reflns 6641
_refine_ls_number_restraints 0
_refine_ls_restrained_S_all 0.899
_refine_ls_R_factor_all 0.0709
_refine_ls_R_factor_gt 0.0456
_refine_ls_shift/su_max 0.000
_refine_ls_shift/su_mean 0.000
_refine_ls_structure_factor_coef Fsqd
_refine_ls_weighting_details 'calc w=1/[\s^2^(Fo^2^)+(0.0649P)^2^+0.0000P] where P=(Fo^2^+2Fc^2^)/3'
_refine_ls_weighting_scheme calc
_refine_ls_wR_factor_gt 0.1102
_refine_ls_wR_factor_ref 0.1212
_reflns_number_gt 4272
_reflns_number_total 6641
_reflns_threshold_expression I>2\s(I)
_cod_data_source_file lx2212.cif
_cod_data_source_block I
_cod_original_sg_symbol_H-M 'P 21/c'
_cod_database_code 2233567
_cod_database_fobs_code 2233567

loop_
_symmetry_equiv_pos_as_xyz
'x, y, z'
'-x, y+1/2, -z+1/2'
'-x, -y, -z'
'x, -y-1/2, z-1/2'

loop_
_atom_site_type_symbol
_atom_site_label
_atom_site_fract_x
_atom_site_fract_y
_atom_site_fract_z
_atom_site_U_iso_or_equiv
_atom_site_adp_type
_atom_site_calc_flag
_atom_site_refinement_flags
_atom_site_occupancy
_atom_site_symmetry_multiplicity
C C1 0.62673(19) 0.86483(8) 0.38328(9) 0.0404(4) Uani d . 1 2
H H1A 0.7211 0.8655 0.4176 0.061 Uiso calc R 1 2
H H1B 0.5578 0.8934 0.4034 0.061 Uiso calc R 1 2
H H1C 0.6369 0.8837 0.3353 0.061 Uiso calc R 1 1
C C2 0.57203(17) 0.79090(8) 0.37339(8) 0.0294(4) Uani d . 1 2
C C3 0.42693(17) 0.77661(8) 0.34211(9) 0.0309(4) Uani d . 1 2
H H3 0.3614 0.8141 0.3276 0.037 Uiso calc R 1 1
C C4 0.37747(17) 0.70868(8) 0.33201(9) 0.0302(4) Uani d . 1 2
H H4 0.2787 0.6998 0.3103 0.036 Uiso calc R 1 1
C C5 0.47198(16) 0.65319(8) 0.35359(8) 0.0257(4) Uani d . 1 2
C C6 0.61738(16) 0.66681(8) 0.38429(8) 0.0289(4) Uani d . 1 2
H H6 0.6832 0.6293 0.3983 0.035 Uiso calc R 1 1
C C7 0.66515(17) 0.73470(8) 0.39426(8) 0.0297(4) Uani d . 1 2
H H7 0.7640 0.7434 0.4159 0.036 Uiso calc R 1 1
C C8 0.20938(17) 0.48098(8) 0.24859(9) 0.0358(4) Uani d . 1 2
H H8A 0.2579 0.5048 0.2134 0.054 Uiso calc R 1 1
H H8B 0.1594 0.5155 0.2736 0.054 Uiso calc R 1 1
H H8C 0.1387 0.4476 0.2219 0.054 Uiso calc R 1 1
C C9 0.31931(16) 0.44308(8) 0.30478(8) 0.0277(4) Uani d . 1 2
C C10 0.43929(16) 0.46954(8) 0.35718(8) 0.0275(4) Uani d . 1 2
C C11 0.50928(17) 0.41225(8) 0.39333(9) 0.0280(4) Uani d . 1 2
C C12 0.64728(17) 0.40997(8) 0.45042(9) 0.0349(4) Uani d . 1 2
H H12A 0.6249 0.4062 0.4998 0.052 Uiso calc R 1 1
H H12B 0.7027 0.4528 0.4475 0.052 Uiso calc R 1 1
H H12C 0.7046 0.3695 0.4413 0.052 Uiso calc R 1 1
C C13 0.5456(2) 0.06412(8) 0.41684(10) 0.0429(5) Uani d . 1 2
H H13A 0.6297 0.0582 0.4576 0.064 Uiso calc R 1 1
H H13B 0.5658 0.0426 0.3718 0.064 Uiso calc R 1 1
H H13C 0.4609 0.0416 0.4298 0.064 Uiso calc R 1 1
C C14 0.51564(17) 0.14079(8) 0.40347(9) 0.0301(4) Uani d . 1 2
C C15 0.54384(16) 0.18874(8) 0.46061(9) 0.0294(4) Uani d . 1 2
H H15 0.5840 0.1727 0.5093 0.035 Uiso calc R 1 1
C C16 0.51557(16) 0.25916(8) 0.44941(8) 0.0285(4) Uani d . 1 2
H H16 0.5337 0.2907 0.4900 0.034 Uiso calc R 1 1
C C17 0.46036(15) 0.28334(8) 0.37817(8) 0.0255(4) Uani d . 1 2
C C18 0.42990(17) 0.23632(8) 0.31976(9) 0.0306(4) Uani d . 1 2
H H18 0.3910 0.2525 0.2710 0.037 Uiso calc R 1 1
C C19 0.45630(17) 0.16604(8) 0.33258(9) 0.0335(4) Uani d . 1 2
H H19 0.4337 0.1342 0.2924 0.040 Uiso calc R 1 1
C C20 -0.0388(2) 0.93105(8) 0.58778(10) 0.0443(5) Uani d . 1 2
H H20A -0.1275 0.9382 0.5502 0.066 Uiso calc R 1 1
H H20B 0.0436 0.9517 0.5707 0.066 Uiso calc R 1 1
H H20C -0.0492 0.9533 0.6342 0.066 Uiso calc R 1 1
C C21 -0.01315(18) 0.85406(8) 0.60040(9) 0.0310(4) Uani d . 1 2
C C22 -0.12431(17) 0.80610(8) 0.58325(9) 0.0313(4) Uani d . 1 2
H H22 -0.2188 0.8221 0.5613 0.038 Uiso calc R 1 1
C C23 -0.10280(16) 0.73558(8) 0.59691(9) 0.0293(4) Uani d . 1 2
H H23 -0.1822 0.7041 0.5860 0.035 Uiso calc R 1 1
C C24 0.03503(16) 0.71101(8) 0.62659(8) 0.0252(3) Uani d . 1 2
C C25 0.14958(16) 0.75778(8) 0.64444(8) 0.0293(4) Uani d . 1 2
H H25 0.2444 0.7414 0.6650 0.035 Uiso calc R 1 1
C C26 0.12464(17) 0.82825(8) 0.63203(9) 0.0330(4) Uani d . 1 2
H H26 0.2030 0.8600 0.6453 0.040 Uiso calc R 1 1
C C27 -0.13084(17) 0.58129(8) 0.54119(9) 0.0320(4) Uani d . 1 2
H H27A -0.2230 0.5878 0.5570 0.048 Uiso calc R 1 1
H H27B -0.1322 0.5366 0.5152 0.048 Uiso calc R 1 1
H H27C -0.1170 0.6194 0.5079 0.048 Uiso calc R 1 1
C C28 -0.00930(16) 0.58146(8) 0.60756(8) 0.0267(4) Uani d . 1 2
C C29 0.05751(16) 0.52430(8) 0.64582(8) 0.0271(4) Uani d . 1 2
C C30 0.17037(16) 0.55115(8) 0.70209(9) 0.0296(4) Uani d . 1 2
C C31 0.28088(17) 0.51354(9) 0.75777(9) 0.0384(4) Uani d . 1 2
H H31A 0.3512 0.5471 0.7844 0.058 Uiso calc R 1 1
H H31B 0.3310 0.4793 0.7325 0.058 Uiso calc R 1 1
H H31C 0.2331 0.4894 0.7930 0.058 Uiso calc R 1 1
C C32 -0.09013(19) 0.12593(8) 0.59920(10) 0.0405(4) Uani d . 1 2
H H32A -0.0023 0.1010 0.5936 0.061 Uiso calc R 1 1
H H32B -0.1624 0.1233 0.5527 0.061 Uiso calc R 1 1
H H32C -0.1293 0.1045 0.6391 0.061 Uiso calc R 1 1
C C33 -0.05381(16) 0.20119(8) 0.61788(9) 0.0295(4) Uani d . 1 2
C C34 0.02167(16) 0.22054(8) 0.68803(9) 0.0300(4) Uani d . 1 2
H H34 0.0494 0.1858 0.7250 0.036 Uiso calc R 1 1
C C35 0.05680(16) 0.28949(8) 0.70455(8) 0.0293(4) Uani d . 1 2
H H35 0.1087 0.3017 0.7526 0.035 Uiso calc R 1 1
C C36 0.01679(16) 0.34114(8) 0.65136(8) 0.0260(4) Uani d . 1 2
C C37 -0.05932(16) 0.32253(8) 0.58129(9) 0.0286(4) Uani d . 1 2
H H37 -0.0880 0.3575 0.5446 0.034 Uiso calc R 1 1
C C38 -0.09334(16) 0.25366(8) 0.56474(9) 0.0302(4) Uani d . 1 2
H H38 -0.1445 0.2415 0.5165 0.036 Uiso calc R 1 1
N N1 0.41335(14) 0.58491(6) 0.33852(7) 0.0294(3) Uani d . 1 2
N N2 0.49150(14) 0.53715(7) 0.37309(7) 0.0294(3) Uani d . 1 2
N N3 0.31487(13) 0.37412(7) 0.30873(7) 0.0302(3) Uani d . 1 2
N N4 0.43238(13) 0.35578(7) 0.36404(7) 0.0271(3) Uani d . 1 2
N N5 0.06006(13) 0.63840(7) 0.64137(7) 0.0273(3) Uani d . 1 2
N N6 0.17222(14) 0.62012(7) 0.69907(7) 0.0310(3) Uani d . 1 2
N N7 0.01172(13) 0.45662(7) 0.62604(7) 0.0297(3) Uani d . 1 2
N N8 0.06300(14) 0.41041(6) 0.67314(7) 0.0297(3) Uani d . 1 2

loop_
_atom_site_aniso_label
_atom_site_aniso_U_11
_atom_site_aniso_U_22
_atom_site_aniso_U_33
_atom_site_aniso_U_12
_atom_site_aniso_U_13
_atom_site_aniso_U_23
C1 0.0460(11) 0.0336(10) 0.0415(11) -0.0041(8) 0.0091(9) 0.0020(8)
C2 0.0366(9) 0.0282(9) 0.0253(9) -0.0023(7) 0.0103(7) -0.0010(7)
C3 0.0339(9) 0.0289(9) 0.0299(9) 0.0062(7) 0.0068(7) 0.0019(7)
C4 0.0271(8) 0.0341(10) 0.0293(9) 0.0008(7) 0.0053(7) 0.0004(7)
C5 0.0300(8) 0.0257(9) 0.0221(8) -0.0015(7) 0.0071(7) -0.0002(7)
C6 0.0296(9) 0.0305(9) 0.0262(9) 0.0022(7) 0.0046(7) 0.0006(7)
C7 0.0286(8) 0.0323(9) 0.0279(9) -0.0017(7) 0.0051(7) -0.0011(7)
C8 0.0342(9) 0.0347(10) 0.0359(10) 0.0009(8) 0.0009(8) 0.0022(8)
C9 0.0283(8) 0.0291(9) 0.0266(9) -0.0001(7) 0.0075(7) 0.0002(7)
C10 0.0287(8) 0.0275(9) 0.0272(9) -0.0016(7) 0.0081(7) 0.0002(7)
C11 0.0283(8) 0.0291(9) 0.0268(9) -0.0033(7) 0.0062(7) -0.0013(7)
C12 0.0321(9) 0.0356(10) 0.0334(10) -0.0063(7) -0.0017(8) 0.0007(8)
C13 0.0526(12) 0.0315(10) 0.0438(11) 0.0017(9) 0.0084(9) 0.0024(8)
C14 0.0298(8) 0.0279(9) 0.0337(10) -0.0026(7) 0.0088(7) -0.0003(8)
C15 0.0289(9) 0.0337(10) 0.0251(9) 0.0002(7) 0.0043(7) 0.0031(7)
C16 0.0291(8) 0.0314(9) 0.0251(9) -0.0016(7) 0.0059(7) -0.0033(7)
C17 0.0216(8) 0.0270(9) 0.0284(9) -0.0012(7) 0.0063(7) 0.0005(7)
C18 0.0334(9) 0.0335(10) 0.0245(9) -0.0035(7) 0.0050(7) 0.0016(7)
C19 0.0406(10) 0.0310(10) 0.0297(9) -0.0067(8) 0.0088(8) -0.0058(8)
C20 0.0500(12) 0.0304(10) 0.0517(12) 0.0022(8) 0.0084(10) 0.0011(9)
C21 0.0407(10) 0.0255(9) 0.0280(9) 0.0004(8) 0.0095(8) -0.0002(7)
C22 0.0304(9) 0.0302(9) 0.0325(9) 0.0057(7) 0.0049(7) 0.0012(7)
C23 0.0269(8) 0.0284(9) 0.0326(9) -0.0006(7) 0.0057(7) 0.0009(7)
C24 0.0287(8) 0.0237(8) 0.0238(8) 0.0018(7) 0.0072(7) 0.0001(7)
C25 0.0266(8) 0.0317(9) 0.0287(9) -0.0004(7) 0.0038(7) -0.0023(7)
C26 0.0327(9) 0.0293(9) 0.0376(10) -0.0053(7) 0.0083(8) -0.0024(8)
C27 0.0327(9) 0.0315(9) 0.0300(9) -0.0036(7) 0.0025(7) -0.0013(7)
C28 0.0269(8) 0.0265(9) 0.0278(9) -0.0003(7) 0.0077(7) -0.0008(7)
C29 0.0287(8) 0.0265(9) 0.0269(9) 0.0006(7) 0.0073(7) -0.0003(7)
C30 0.0307(9) 0.0277(9) 0.0305(9) 0.0032(7) 0.0066(7) -0.0006(7)
C31 0.0383(10) 0.0376(10) 0.0358(10) 0.0066(8) -0.0003(8) 0.0017(8)
C32 0.0454(11) 0.0294(10) 0.0439(11) -0.0024(8) 0.0027(9) 0.0003(8)
C33 0.0266(8) 0.0282(9) 0.0344(10) 0.0009(7) 0.0080(7) 0.0005(7)
C34 0.0328(9) 0.0282(9) 0.0291(9) 0.0034(7) 0.0068(7) 0.0052(7)
C35 0.0310(9) 0.0318(9) 0.0249(9) 0.0021(7) 0.0049(7) 0.0012(7)
C36 0.0231(8) 0.0258(9) 0.0298(9) 0.0006(7) 0.0067(7) -0.0009(7)
C37 0.0270(8) 0.0294(9) 0.0282(9) 0.0000(7) 0.0029(7) 0.0047(7)
C38 0.0291(9) 0.0344(10) 0.0258(9) -0.0011(7) 0.0025(7) -0.0006(7)
N1 0.0297(7) 0.0274(8) 0.0306(8) 0.0009(6) 0.0054(6) -0.0002(6)
N2 0.0315(7) 0.0290(8) 0.0282(8) -0.0009(6) 0.0071(6) -0.0003(6)
N3 0.0287(7) 0.0325(8) 0.0277(8) 0.0006(6) 0.0019(6) 0.0021(6)
N4 0.0240(7) 0.0283(8) 0.0272(7) 0.0000(6) 0.0015(6) 0.0011(6)
N5 0.0262(7) 0.0268(7) 0.0275(7) 0.0024(6) 0.0021(6) 0.0013(6)
N6 0.0299(7) 0.0307(8) 0.0297(8) 0.0030(6) 0.0001(6) -0.0009(6)
N7 0.0305(7) 0.0282(8) 0.0310(8) -0.0003(6) 0.0077(6) 0.0004(6)
N8 0.0311(7) 0.0257(8) 0.0324(8) 0.0018(6) 0.0067(6) 0.0012(6)

loop_
_atom_type_symbol
_atom_type_description
_atom_type_scat_dispersion_real
_atom_type_scat_dispersion_imag
_atom_type_scat_source
C C 0.0033 0.0016 ' International Tables Vol C Tables 4.2.6.8 and 6.1.1.4'
H H 0.0000 0.0000 ' International Tables Vol C Tables 4.2.6.8 and 6.1.1.4'
N N 0.0061 0.0033 ' International Tables Vol C Tables 4.2.6.8 and 6.1.1.4'

loop_
_geom_angle_atom_site_label_1
_geom_angle_atom_site_label_2
_geom_angle_atom_site_label_3
_geom_angle
C2 C1 H1A 109.5
C2 C1 H1B 109.5
H1A C1 H1B 109.5
C2 C1 H1C 109.5
H1A C1 H1C 109.5
H1B C1 H1C 109.5
C7 C2 C3 118.06(14)
C7 C2 C1 120.87(15)
C3 C2 C1 121.06(15)
C4 C3 C2 120.96(15)
C4 C3 H3 119.5
C2 C3 H3 119.5
C3 C4 C5 120.15(15)
C3 C4 H4 119.9
C5 C4 H4 119.9
C4 C5 C6 119.40(14)
C4 C5 N1 116.46(13)
C6 C5 N1 124.04(14)
C7 C6 C5 119.86(15)
C7 C6 H6 120.1
C5 C6 H6 120.1
C6 C7 C2 121.55(15)
C6 C7 H7 119.2
C2 C7 H7 119.2
C9 C8 H8A 109.5
C9 C8 H8B 109.5
H8A C8 H8B 109.5
C9 C8 H8C 109.5
H8A C8 H8C 109.5
H8B C8 H8C 109.5
N3 C9 C10 110.37(14)
N3 C9 C8 119.84(14)
C10 C9 C8 129.75(14)
C11 C10 N2 121.59(14)
C11 C10 C9 106.22(13)
N2 C10 C9 132.15(14)
N4 C11 C10 106.25(14)
N4 C11 C12 125.10(14)
C10 C11 C12 128.56(14)
C11 C12 H12A 109.5
C11 C12 H12B 109.5
H12A C12 H12B 109.5
C11 C12 H12C 109.5
H12A C12 H12C 109.5
H12B C12 H12C 109.5
C14 C13 H13A 109.5
C14 C13 H13B 109.5
H13A C13 H13B 109.5
C14 C13 H13C 109.5
H13A C13 H13C 109.5
H13B C13 H13C 109.5
C15 C14 C19 117.42(15)
C15 C14 C13 121.53(15)
C19 C14 C13 121.04(15)
C14 C15 C16 122.26(15)
C14 C15 H15 118.9
C16 C15 H15 118.9
C15 C16 C17 119.32(14)
C15 C16 H16 120.3
C17 C16 H16 120.3
C18 C17 C16 119.68(14)
C18 C17 N4 119.24(14)
C16 C17 N4 121.08(14)
C19 C18 C17 119.90(15)
C19 C18 H18 120.0
C17 C18 H18 120.0
C18 C19 C14 121.37(15)
C18 C19 H19 119.3
C14 C19 H19 119.3
C21 C20 H20A 109.5
C21 C20 H20B 109.5
H20A C20 H20B 109.5
C21 C20 H20C 109.5
H20A C20 H20C 109.5
H20B C20 H20C 109.5
C22 C21 C26 117.12(14)
C22 C21 C20 121.78(15)
C26 C21 C20 121.08(15)
C21 C22 C23 122.21(15)
C21 C22 H22 118.9
C23 C22 H22 118.9
C22 C23 C24 119.67(15)
C22 C23 H23 120.2
C24 C23 H23 120.2
C23 C24 C25 119.68(14)
C23 C24 N5 120.75(13)
C25 C24 N5 119.54(13)
C26 C25 C24 119.55(15)
C26 C25 H25 120.2
C24 C25 H25 120.2
C25 C26 C21 121.73(15)
C25 C26 H26 119.1
C21 C26 H26 119.1
C28 C27 H27A 109.5
C28 C27 H27B 109.5
H27A C27 H27B 109.5
C28 C27 H27C 109.5
H27A C27 H27C 109.5
H27B C27 H27C 109.5
N5 C28 C29 106.05(14)
N5 C28 C27 126.45(14)
C29 C28 C27 127.48(14)
C28 C29 N7 121.34(14)
C28 C29 C30 106.27(13)
N7 C29 C30 132.38(14)
N6 C30 C29 110.19(14)
N6 C30 C31 119.92(14)
C29 C30 C31 129.85(15)
C30 C31 H31A 109.5
C30 C31 H31B 109.5
H31A C31 H31B 109.5
C30 C31 H31C 109.5
H31A C31 H31C 109.5
H31B C31 H31C 109.5
C33 C32 H32A 109.5
C33 C32 H32B 109.5
H32A C32 H32B 109.5
C33 C32 H32C 109.5
H32A C32 H32C 109.5
H32B C32 H32C 109.5
C34 C33 C38 118.10(14)
C34 C33 C32 121.09(14)
C38 C33 C32 120.81(15)
C35 C34 C33 120.89(15)
C35 C34 H34 119.6
C33 C34 H34 119.6
C34 C35 C36 120.50(15)
C34 C35 H35 119.8
C36 C35 H35 119.8
C37 C36 C35 119.15(14)
C37 C36 N8 124.70(14)
C35 C36 N8 116.12(14)
C38 C37 C36 120.27(15)
C38 C37 H37 119.9
C36 C37 H37 119.9
C37 C38 C33 121.10(15)
C37 C38 H38 119.5
C33 C38 H38 119.5
N2 N1 C5 113.85(13)
N1 N2 C10 115.00(13)
C9 N3 N4 105.28(12)
C11 N4 N3 111.87(12)
C11 N4 C17 129.93(13)
N3 N4 C17 118.04(12)
C28 N5 N6 111.74(12)
C28 N5 C24 130.61(13)
N6 N5 C24 117.65(12)
C30 N6 N5 105.72(12)
N8 N7 C29 114.72(13)
N7 N8 C36 113.94(13)

loop_
_geom_bond_atom_site_label_1
_geom_bond_atom_site_label_2
_geom_bond_distance
C1 C2 1.505(2)
C1 H1A 0.9800
C1 H1B 0.9800
C1 H1C 0.9800
C2 C7 1.392(2)
C2 C3 1.398(2)
C3 C4 1.382(2)
C3 H3 0.9500
C4 C5 1.391(2)
C4 H4 0.9500
C5 C6 1.396(2)
C5 N1 1.4250(18)
C6 C7 1.376(2)
C6 H6 0.9500
C7 H7 0.9500
C8 C9 1.494(2)
C8 H8A 0.9800
C8 H8B 0.9800
C8 H8C 0.9800
C9 N3 1.3241(19)
C9 C10 1.421(2)
C10 C11 1.380(2)
C10 N2 1.3949(18)
C11 N4 1.3513(18)
C11 C12 1.496(2)
C12 H12A 0.9800
C12 H12B 0.9800
C12 H12C 0.9800
C13 C14 1.506(2)
C13 H13A 0.9800
C13 H13B 0.9800
C13 H13C 0.9800
C14 C15 1.382(2)
C14 C19 1.398(2)
C15 C16 1.382(2)
C15 H15 0.9500
C16 C17 1.390(2)
C16 H16 0.9500
C17 C18 1.388(2)
C17 N4 1.4265(18)
C18 C19 1.381(2)
C18 H18 0.9500
C19 H19 0.9500
C20 C21 1.505(2)
C20 H20A 0.9800
C20 H20B 0.9800
C20 H20C 0.9800
C21 C22 1.381(2)
C21 C26 1.400(2)
C22 C23 1.381(2)
C22 H22 0.9500
C23 C24 1.385(2)
C23 H23 0.9500
C24 C25 1.390(2)
C24 N5 1.4277(18)
C25 C26 1.381(2)
C25 H25 0.9500
C26 H26 0.9500
C27 C28 1.494(2)
C27 H27A 0.9800
C27 H27B 0.9800
C27 H27C 0.9800
C28 N5 1.3557(18)
C28 C29 1.382(2)
C29 N7 1.3912(18)
C29 C30 1.421(2)
C30 N6 1.3226(19)
C30 C31 1.489(2)
C31 H31A 0.9800
C31 H31B 0.9800
C31 H31C 0.9800
C32 C33 1.505(2)
C32 H32A 0.9800
C32 H32B 0.9800
C32 H32C 0.9800
C33 C34 1.392(2)
C33 C38 1.400(2)
C34 C35 1.380(2)
C34 H34 0.9500
C35 C36 1.390(2)
C35 H35 0.9500
C36 C37 1.389(2)
C36 N8 1.4281(18)
C37 C38 1.377(2)
C37 H37 0.9500
C38 H38 0.9500
N1 N2 1.2620(16)
N3 N4 1.3877(16)
N5 N6 1.3818(16)
N7 N8 1.2646(17)

loop_
_geom_hbond_atom_site_label_D
_geom_hbond_atom_site_label_H
_geom_hbond_atom_site_label_A
_geom_hbond_site_symmetry_A
_geom_hbond_distance_DH
_geom_hbond_distance_HA
_geom_hbond_distance_DA
_geom_hbond_angle_DHA
C7 H7 Cg1 3_666 0.95 2.76 3.4847(18) 133
C27 H27A Cg2 3_566 0.98 2.72 3.6322(18) 156

loop_
_geom_torsion_atom_site_label_1
_geom_torsion_atom_site_label_2
_geom_torsion_atom_site_label_3
_geom_torsion_atom_site_label_4
_geom_torsion
C7 C2 C3 C4 -0.2(2)
C1 C2 C3 C4 178.96(14)
C2 C3 C4 C5 0.5(2)
C3 C4 C5 C6 -1.1(2)
C3 C4 C5 N1 -177.62(13)
C4 C5 C6 C7 1.3(2)
N1 C5 C6 C7 177.54(13)
C5 C6 C7 C2 -0.9(2)
C3 C2 C7 C6 0.4(2)
C1 C2 C7 C6 -178.76(14)
N3 C9 C10 C11 0.47(17)
C8 C9 C10 C11 -177.43(15)
N3 C9 C10 N2 178.31(15)
C8 C9 C10 N2 0.4(3)
N2 C10 C11 N4 -178.96(13)
C9 C10 C11 N4 -0.84(17)
N2 C10 C11 C12 -2.3(3)
C9 C10 C11 C12 175.78(15)
C19 C14 C15 C16 -0.1(2)
C13 C14 C15 C16 -179.32(14)
C14 C15 C16 C17 -1.7(2)
C15 C16 C17 C18 2.1(2)
C15 C16 C17 N4 -178.76(13)
C16 C17 C18 C19 -0.8(2)
N4 C17 C18 C19 -179.95(13)
C17 C18 C19 C14 -1.0(2)
C15 C14 C19 C18 1.4(2)
C13 C14 C19 C18 -179.32(15)
C26 C21 C22 C23 0.5(2)
C20 C21 C22 C23 -177.80(15)
C21 C22 C23 C24 -2.1(2)
C22 C23 C24 C25 2.0(2)
C22 C23 C24 N5 179.86(13)
C23 C24 C25 C26 -0.3(2)
N5 C24 C25 C26 -178.23(13)
C24 C25 C26 C21 -1.3(2)
C22 C21 C26 C25 1.2(2)
C20 C21 C26 C25 179.52(15)
N5 C28 C29 N7 179.31(12)
C27 C28 C29 N7 -2.1(2)
N5 C28 C29 C30 -1.24(17)
C27 C28 C29 C30 177.37(15)
C28 C29 C30 N6 0.46(18)
N7 C29 C30 N6 179.83(15)
C28 C29 C30 C31 -177.31(16)
N7 C29 C30 C31 2.1(3)
C38 C33 C34 C35 -0.2(2)
C32 C33 C34 C35 178.94(14)
C33 C34 C35 C36 0.3(2)
C34 C35 C36 C37 0.1(2)
C34 C35 C36 N8 -177.74(13)
C35 C36 C37 C38 -0.6(2)
N8 C36 C37 C38 177.05(14)
C36 C37 C38 C33 0.7(2)
C34 C33 C38 C37 -0.3(2)
C32 C33 C38 C37 -179.43(14)
C4 C5 N1 N2 -165.00(13)
C6 C5 N1 N2 18.6(2)
C5 N1 N2 C10 -177.65(12)
C11 C10 N2 N1 -176.78(14)
C9 C10 N2 N1 5.6(2)
C10 C9 N3 N4 0.10(16)
C8 C9 N3 N4 178.24(13)
C10 C11 N4 N3 0.96(17)
C12 C11 N4 N3 -175.82(14)
C10 C11 N4 C17 176.29(13)
C12 C11 N4 C17 -0.5(3)
C9 N3 N4 C11 -0.66(16)
C9 N3 N4 C17 -176.61(12)
C18 C17 N4 C11 -141.55(16)
C16 C17 N4 C11 39.3(2)
C18 C17 N4 N3 33.53(19)
C16 C17 N4 N3 -145.59(14)
C29 C28 N5 N6 1.63(17)
C27 C28 N5 N6 -176.99(14)
C29 C28 N5 C24 -178.40(13)
C27 C28 N5 C24 3.0(3)
C23 C24 N5 C28 29.9(2)
C25 C24 N5 C28 -152.21(15)
C23 C24 N5 N6 -150.15(14)
C25 C24 N5 N6 27.76(19)
C29 C30 N6 N5 0.50(16)
C31 C30 N6 N5 178.53(13)
C28 N5 N6 C30 -1.35(16)
C24 N5 N6 C30 178.68(12)
C28 C29 N7 N8 -167.46(14)
C30 C29 N7 N8 13.3(2)
C29 N7 N8 C36 -178.99(12)
C37 C36 N8 N7 9.3(2)
C35 C36 N8 N7 -172.99(13)

loop_
_cod_related_entry_id
_cod_related_entry_database
_cod_related_entry_code
1 ChemSpider 30657430
